data_4073099
loop_
_publ_author_name
'Thirupathi, Natesan'
'Amoroso, Dino'
'Bell, Andrew'
'Protasiewicz, John D.'

_publ_section_title
;
 Reactivity Studies of Cationic Palladium(II) Phosphine Carboxylate
 Complexes with Lewis Bases:&#x00A0; Substitution versus Cyclometalation
;
_journal_issue 13
_journal_name_full Organometallics
_journal_page_first 3157
_journal_paper_doi 10.1021/om070069g
_journal_volume 26
_journal_year 2007
_chemical_formula_sum 'C69 H79 B F20 N2 O2 P2 Pd'
_chemical_formula_weight 1527.49
_chemical_name_systematic
; 
 ? 
;
_space_group_IT_number 2
_symmetry_space_group_name_Hall '-P 1'
_symmetry_space_group_name_H-M 'P -1'
_atom_sites_solution_hydrogens geom
_atom_sites_solution_primary direct
_atom_sites_solution_secondary difmap
_audit_creation_method SHELXL-97
_cell_angle_alpha 69.387(10)
_cell_angle_beta 67.634(12)
_cell_angle_gamma 88.773(12)
_cell_formula_units_Z 2
_cell_length_a 14.910(3)
_cell_length_b 15.0468(19)
_cell_length_c 18.300(3)
_cell_measurement_temperature 293(2)
_cell_volume 3523.5(11)
_computing_structure_refinement 'SHELXL-97 (Sheldrick, 1997)'
_computing_structure_solution 'SHELXS-97 (Sheldrick, 1990)'
_diffrn_ambient_temperature 293(2)
_diffrn_measured_fraction_theta_full 0.972
_diffrn_measured_fraction_theta_max 0.972
_diffrn_radiation_monochromator graphite
_diffrn_radiation_source 'fine-focus sealed tube'
_diffrn_radiation_type MoK\a
_diffrn_radiation_wavelength 0.71073
_diffrn_reflns_av_R_equivalents 0.0370
_diffrn_reflns_av_sigmaI/netI 0.0861
_diffrn_reflns_limit_h_max 17
_diffrn_reflns_limit_h_min -1
_diffrn_reflns_limit_k_max 15
_diffrn_reflns_limit_k_min -15
_diffrn_reflns_limit_l_max 20
_diffrn_reflns_limit_l_min -19
_diffrn_reflns_number 12135
_diffrn_reflns_theta_full 24.00
_diffrn_reflns_theta_max 24.00
_diffrn_reflns_theta_min 1.91
_exptl_absorpt_coefficient_mu 0.407
_exptl_crystal_colour yellow
_exptl_crystal_density_diffrn 1.440
_exptl_crystal_density_method 'not measured'
_exptl_crystal_description 'irregular block'
_exptl_crystal_F_000 1568
_exptl_crystal_size_max 0.30
_exptl_crystal_size_mid 0.30
_exptl_crystal_size_min 0.25
_refine_diff_density_max 0.986
_refine_diff_density_min -0.467
_refine_diff_density_rms 0.074
_refine_ls_extinction_method none
_refine_ls_goodness_of_fit_ref 1.032
_refine_ls_hydrogen_treatment mixed
_refine_ls_matrix_type full
_refine_ls_number_parameters 877
_refine_ls_number_reflns 10751
_refine_ls_number_restraints 0
_refine_ls_restrained_S_all 1.032
_refine_ls_R_factor_all 0.1150
_refine_ls_R_factor_gt 0.0647
_refine_ls_shift/su_max 0.950
_refine_ls_shift/su_mean 0.008
_refine_ls_structure_factor_coef Fsqd
_refine_ls_weighting_details 'calc w=1/[\s^2^(Fo^2^)+(0.0638P)^2^+6.9724P] where P=(Fo^2^+2Fc^2^)/3'
_refine_ls_weighting_scheme calc
_refine_ls_wR_factor_gt 0.1441
_refine_ls_wR_factor_ref 0.1675
_reflns_number_gt 6913
_reflns_number_total 10751
_reflns_threshold_expression >2sigma(I)
_cod_data_source_file om070069g-file001.cif
_cod_data_source_block pddmpy
_cod_original_cell_volume 3523.5(9)
_cod_database_code 4073099

loop_
_symmetry_equiv_pos_as_xyz
'x, y, z'
'-x, -y, -z'

loop_
_atom_site_label
_atom_site_type_symbol
_atom_site_fract_x
_atom_site_fract_y
_atom_site_fract_z
_atom_site_U_iso_or_equiv
_atom_site_adp_type
_atom_site_occupancy
_atom_site_symmetry_multiplicity
_atom_site_calc_flag
_atom_site_refinement_flags
Pd1 Pd 0.78314(4) 0.78200(4) 0.68223(3) 0.04116(17) Uani 1 1 d .
P1 P 0.65561(13) 0.88272(12) 0.68879(11) 0.0453(4) Uani 1 1 d .
P2 P 0.88124(13) 0.65354(12) 0.69748(11) 0.0412(4) Uani 1 1 d .
N1 N 0.8501(4) 0.8543(3) 0.7259(3) 0.0410(13) Uani 1 1 d .
N2 N 1.0069(4) 1.0234(4) 0.7875(4) 0.0600(16) Uani 1 1 d .
B1 B 0.7454(6) 0.7073(5) 0.1859(5) 0.050(2) Uani 1 1 d .
O1 O 0.7297(3) 0.7212(3) 0.6227(3) 0.0516(12) Uani 1 1 d .
O2 O 0.8365(4) 0.8230(4) 0.4984(3) 0.0715(15) Uani 1 1 d .
F1 F 0.8098(3) 0.5186(3) 0.2798(3) 0.0746(12) Uani 1 1 d .
F2 F 0.6937(4) 0.3738(3) 0.4112(3) 0.1025(17) Uani 1 1 d .
F3 F 0.4981(5) 0.3752(4) 0.4783(3) 0.119(2) Uani 1 1 d .
F4 F 0.4207(4) 0.5332(4) 0.4098(3) 0.1056(18) Uani 1 1 d .
F5 F 0.5350(3) 0.6818(3) 0.2774(3) 0.0749(12) Uani 1 1 d .
F6 F 0.6096(4) 0.8190(3) 0.1050(3) 0.0802(14) Uani 1 1 d .
F7 F 0.5471(4) 0.7751(4) 0.0036(3) 0.0929(16) Uani 1 1 d .
F8 F 0.6046(4) 0.6241(4) -0.0428(3) 0.0894(15) Uani 1 1 d .
F9 F 0.7348(3) 0.5216(3) 0.0101(3) 0.0712(12) Uani 1 1 d .
F10 F 0.7976(3) 0.5621(3) 0.1141(3) 0.0600(11) Uani 1 1 d .
F11 F 0.9113(3) 0.7411(3) 0.0122(3) 0.0733(12) Uani 1 1 d .
F12 F 1.0988(4) 0.7519(4) -0.0216(4) 0.1049(18) Uani 1 1 d .
F13 F 1.1638(4) 0.7295(4) 0.1033(4) 0.122(2) Uani 1 1 d .
F14 F 1.0330(4) 0.6947(4) 0.2646(4) 0.1088(18) Uani 1 1 d .
F15 F 0.8429(3) 0.6844(3) 0.3001(3) 0.0732(12) Uani 1 1 d .
F16 F 0.8054(4) 0.8916(3) 0.0525(3) 0.0967(16) Uani 1 1 d .
F17 F 0.7879(6) 1.0617(4) 0.0647(5) 0.150(3) Uani 1 1 d .
F18 F 0.7026(5) 1.0761(4) 0.2205(5) 0.155(3) Uani 1 1 d .
F19 F 0.6336(4) 0.9157(5) 0.3619(4) 0.121(2) Uani 1 1 d .
F20 F 0.6443(3) 0.7450(4) 0.3515(3) 0.0792(13) Uani 1 1 d .
C1 C 0.7711(6) 0.7564(6) 0.5410(5) 0.0552(19) Uani 1 1 d .
C2 C 0.7316(8) 0.7075(7) 0.4981(6) 0.101(3) Uani 1 1 d .
H2A H 0.6616 0.6946 0.5264 0.151 Uiso 1 1 calc R
H2B H 0.7584 0.6484 0.5009 0.151 Uiso 1 1 calc R
H2C H 0.7497 0.7485 0.4396 0.151 Uiso 1 1 calc R
C3 C 0.8320(5) 0.8423(4) 0.8060(4) 0.0425(16) Uani 1 1 d .
H3 H 0.7827 0.7943 0.8491 0.051 Uiso 1 1 calc R
C4 C 0.8809(5) 0.8960(5) 0.8295(4) 0.0456(16) Uani 1 1 d .
H4 H 0.8642 0.8839 0.8869 0.055 Uiso 1 1 calc R
C5 C 0.9551(5) 0.9683(4) 0.7681(4) 0.0441(16) Uani 1 1 d .
C6 C 0.9747(5) 0.9829(4) 0.6828(4) 0.0414(15) Uani 1 1 d .
H6 H 1.0230 1.0310 0.6384 0.050 Uiso 1 1 calc R
C7 C 0.9216(5) 0.9254(5) 0.6663(4) 0.0463(16) Uani 1 1 d .
H7 H 0.9358 0.9362 0.6095 0.056 Uiso 1 1 calc R
C8 C 0.9844(7) 1.0085(7) 0.8750(5) 0.096(3) Uani 1 1 d .
H8A H 0.9185 1.0203 0.9011 0.144 Uiso 1 1 calc R
H8B H 1.0286 1.0516 0.8777 0.144 Uiso 1 1 calc R
H8C H 0.9912 0.9437 0.9047 0.144 Uiso 1 1 calc R
C9 C 1.0836(6) 1.0967(6) 0.7215(5) 0.081(3) Uani 1 1 d .
H9A H 1.1251 1.0714 0.6808 0.122 Uiso 1 1 calc R
H9B H 1.1213 1.1185 0.7457 0.122 Uiso 1 1 calc R
H9C H 1.0557 1.1493 0.6937 0.122 Uiso 1 1 calc R
C10 C 0.6366(5) 0.9473(5) 0.7626(5) 0.0591(19) Uani 1 1 d .
H10 H 0.6512 0.9032 0.8096 0.071 Uiso 1 1 calc R
C11 C 0.7103(6) 1.0370(5) 0.7254(5) 0.063(2) Uani 1 1 d .
H11A H 0.7757 1.0212 0.7010 0.076 Uiso 1 1 calc R
H11B H 0.6978 1.0851 0.6798 0.076 Uiso 1 1 calc R
C12 C 0.7055(7) 1.0787(7) 0.7915(6) 0.089(3) Uani 1 1 d .
H12A H 0.7239 1.0331 0.8345 0.107 Uiso 1 1 calc R
H12B H 0.7515 1.1367 0.7642 0.107 Uiso 1 1 calc R
C13 C 0.6038(7) 1.1010(7) 0.8329(7) 0.100(3) Uani 1 1 d .
H13A H 0.5877 1.1508 0.7907 0.121 Uiso 1 1 calc R
H13B H 0.6012 1.1245 0.8766 0.121 Uiso 1 1 calc R
C14 C 0.5300(7) 1.0128(7) 0.8721(6) 0.092(3) Uani 1 1 d .
H14A H 0.4648 1.0293 0.8963 0.110 Uiso 1 1 calc R
H14B H 0.5426 0.9652 0.9179 0.110 Uiso 1 1 calc R
C15 C 0.5348(6) 0.9697(6) 0.8050(6) 0.079(3) Uani 1 1 d .
H15A H 0.4888 0.9116 0.8327 0.095 Uiso 1 1 calc R
H15B H 0.5159 1.0149 0.7622 0.095 Uiso 1 1 calc R
C16 C 0.5355(5) 0.8108(5) 0.7320(4) 0.0516(18) Uani 1 1 d .
H16 H 0.4860 0.8526 0.7464 0.062 Uiso 1 1 calc R
C17 C 0.5212(6) 0.7287(6) 0.8156(5) 0.074(2) Uani 1 1 d .
H17A H 0.5319 0.7543 0.8538 0.089 Uiso 1 1 calc R
H17B H 0.5690 0.6852 0.8044 0.089 Uiso 1 1 calc R
C18 C 0.4176(7) 0.6734(7) 0.8584(6) 0.106(4) Uani 1 1 d .
H18A H 0.4123 0.6189 0.9087 0.127 Uiso 1 1 calc R
H18B H 0.3703 0.7147 0.8765 0.127 Uiso 1 1 calc R
C19 C 0.3941(7) 0.6391(6) 0.7995(6) 0.101(3) Uani 1 1 d .
H19A H 0.3265 0.6097 0.8268 0.122 Uiso 1 1 calc R
H19B H 0.4352 0.5906 0.7881 0.122 Uiso 1 1 calc R
C20 C 0.4097(6) 0.7189(6) 0.7171(5) 0.071(2) Uani 1 1 d .
H20A H 0.3633 0.7638 0.7277 0.085 Uiso 1 1 calc R
H20B H 0.3978 0.6932 0.6794 0.085 Uiso 1 1 calc R
C21 C 0.5125(6) 0.7710(6) 0.6744(5) 0.067(2) Uani 1 1 d .
H21A H 0.5199 0.8231 0.6220 0.080 Uiso 1 1 calc R
H21B H 0.5587 0.7273 0.6600 0.080 Uiso 1 1 calc R
C22 C 0.6702(5) 0.9659(5) 0.5817(4) 0.0517(18) Uani 1 1 d .
H22 H 0.6610 0.9248 0.5531 0.062 Uiso 1 1 calc R
C23 C 0.5937(5) 1.0342(5) 0.5788(5) 0.061(2) Uani 1 1 d .
H23A H 0.6001 1.0790 0.6044 0.073 Uiso 1 1 calc R
H23B H 0.5288 0.9982 0.6114 0.073 Uiso 1 1 calc R
C24 C 0.6063(6) 1.0896(6) 0.4864(5) 0.080(3) Uani 1 1 d .
H24A H 0.5918 1.0454 0.4634 0.096 Uiso 1 1 calc R
H24B H 0.5602 1.1360 0.4855 0.096 Uiso 1 1 calc R
C25 C 0.7090(6) 1.1409(6) 0.4312(5) 0.083(3) Uani 1 1 d .
H25A H 0.7157 1.1715 0.3727 0.100 Uiso 1 1 calc R
H25B H 0.7211 1.1904 0.4501 0.100 Uiso 1 1 calc R
C26 C 0.7827(6) 1.0716(5) 0.4357(5) 0.068(2) Uani 1 1 d .
H26A H 0.8480 1.1061 0.4007 0.082 Uiso 1 1 calc R
H26B H 0.7732 1.0250 0.4130 0.082 Uiso 1 1 calc R
C27 C 0.7742(5) 1.0197(5) 0.5265(4) 0.0561(19) Uani 1 1 d .
H27A H 0.7871 1.0654 0.5488 0.067 Uiso 1 1 calc R
H27B H 0.8217 0.9747 0.5273 0.067 Uiso 1 1 calc R
C28 C 0.8046(5) 0.5363(5) 0.7435(4) 0.0458(16) Uani 1 1 d .
H28 H 0.8436 0.4879 0.7637 0.055 Uiso 1 1 calc R
C29 C 0.7150(5) 0.5317(5) 0.8223(4) 0.062(2) Uani 1 1 d .
H29A H 0.7363 0.5450 0.8618 0.074 Uiso 1 1 calc R
H29B H 0.6755 0.5806 0.8057 0.074 Uiso 1 1 calc R
C30 C 0.6537(7) 0.4351(6) 0.8663(5) 0.085(3) Uani 1 1 d .
H30A H 0.5954 0.4368 0.9134 0.102 Uiso 1 1 calc R
H30B H 0.6904 0.3875 0.8896 0.102 Uiso 1 1 calc R
C31 C 0.6237(7) 0.4058(7) 0.8071(6) 0.098(3) Uani 1 1 d .
H31A H 0.5881 0.3417 0.8371 0.117 Uiso 1 1 calc R
H31B H 0.5808 0.4491 0.7886 0.117 Uiso 1 1 calc R
C32 C 0.7128(6) 0.4081(5) 0.7307(5) 0.073(2) Uani 1 1 d .
H32A H 0.6922 0.3921 0.6921 0.087 Uiso 1 1 calc R
H32B H 0.7523 0.3603 0.7491 0.087 Uiso 1 1 calc R
C33 C 0.7745(6) 0.5064(5) 0.6837(5) 0.064(2) Uani 1 1 d .
H33A H 0.8326 0.5042 0.6368 0.076 Uiso 1 1 calc R
H33B H 0.7373 0.5534 0.6605 0.076 Uiso 1 1 calc R
C34 C 0.9724(5) 0.6594(5) 0.5940(4) 0.0544(19) Uani 1 1 d .
H34 H 0.9343 0.6463 0.5647 0.065 Uiso 1 1 calc R
C35 C 1.0416(6) 0.5833(6) 0.5967(5) 0.070(2) Uani 1 1 d .
H35A H 1.0038 0.5204 0.6301 0.084 Uiso 1 1 calc R
H35B H 1.0829 0.5929 0.6241 0.084 Uiso 1 1 calc R
C36 C 1.1060(8) 0.5884(7) 0.5061(6) 0.100(3) Uani 1 1 d .
H36A H 1.1541 0.5443 0.5089 0.120 Uiso 1 1 calc R
H36B H 1.0655 0.5690 0.4822 0.120 Uiso 1 1 calc R
C37 C 1.1579(7) 0.6884(8) 0.4488(6) 0.104(4) Uani 1 1 d .
H37A H 1.2052 0.7043 0.4684 0.125 Uiso 1 1 calc R
H37B H 1.1932 0.6903 0.3914 0.125 Uiso 1 1 calc R
C38 C 1.0885(7) 0.7613(7) 0.4476(5) 0.083(3) Uani 1 1 d .
H38A H 1.0447 0.7492 0.4233 0.099 Uiso 1 1 calc R
H38B H 1.1248 0.8247 0.4122 0.099 Uiso 1 1 calc R
C39 C 1.0299(6) 0.7577(5) 0.5363(4) 0.062(2) Uani 1 1 d .
H39A H 0.9850 0.8053 0.5344 0.074 Uiso 1 1 calc R
H39B H 1.0736 0.7731 0.5594 0.074 Uiso 1 1 calc R
C40 C 0.9384(5) 0.6433(5) 0.7746(4) 0.0467(16) Uani 1 1 d .
H40 H 0.8904 0.6621 0.8190 0.056 Uiso 1 1 calc R
C41 C 0.9586(6) 0.5443(5) 0.8224(5) 0.060(2) Uani 1 1 d .
H41A H 1.0068 0.5215 0.7821 0.072 Uiso 1 1 calc R
H41B H 0.8989 0.4997 0.8506 0.072 Uiso 1 1 calc R
C42 C 0.9965(6) 0.5474(5) 0.8886(5) 0.064(2) Uani 1 1 d .
H42A H 0.9449 0.5620 0.9329 0.077 Uiso 1 1 calc R
H42B H 1.0131 0.4848 0.9147 0.077 Uiso 1 1 calc R
C43 C 1.0848(6) 0.6209(5) 0.8504(5) 0.066(2) Uani 1 1 d .
H43A H 1.1393 0.6019 0.8114 0.079 Uiso 1 1 calc R
H43B H 1.1029 0.6236 0.8952 0.079 Uiso 1 1 calc R
C44 C 1.0652(6) 0.7185(5) 0.8034(5) 0.064(2) Uani 1 1 d .
H44A H 1.1247 0.7632 0.7763 0.076 Uiso 1 1 calc R
H44B H 1.0161 0.7407 0.8435 0.076 Uiso 1 1 calc R
C45 C 1.0297(5) 0.7164(5) 0.7361(4) 0.0495(17) Uani 1 1 d .
H45A H 1.0814 0.7004 0.6928 0.059 Uiso 1 1 calc R
H45B H 1.0149 0.7796 0.7088 0.059 Uiso 1 1 calc R
C46 C 0.6793(5) 0.6111(5) 0.2721(4) 0.0507(17) Uani 1 1 d .
C47 C 0.7127(6) 0.5286(5) 0.3093(5) 0.0565(19) Uani 1 1 d .
C48 C 0.6547(7) 0.4502(6) 0.3776(5) 0.070(2) Uani 1 1 d .
C49 C 0.5564(7) 0.4499(6) 0.4111(5) 0.076(2) Uani 1 1 d .
C50 C 0.5177(6) 0.5297(6) 0.3769(5) 0.068(2) Uani 1 1 d .
C51 C 0.5795(6) 0.6067(5) 0.3078(4) 0.0536(18) Uani 1 1 d .
C52 C 0.7095(5) 0.6938(5) 0.1146(4) 0.0442(16) Uani 1 1 d .
C53 C 0.6444(6) 0.7441(5) 0.0838(4) 0.058(2) Uani 1 1 d .
C54 C 0.6096(5) 0.7222(6) 0.0307(5) 0.062(2) Uani 1 1 d .
C55 C 0.6399(5) 0.6471(6) 0.0072(4) 0.0573(19) Uani 1 1 d .
C56 C 0.7042(5) 0.5963(5) 0.0344(4) 0.0471(17) Uani 1 1 d .
C57 C 0.7356(5) 0.6195(5) 0.0874(4) 0.0436(16) Uani 1 1 d .
C58 C 0.8639(5) 0.7091(5) 0.1598(5) 0.0512(18) Uani 1 1 d .
C59 C 0.9355(6) 0.7274(5) 0.0790(5) 0.060(2) Uani 1 1 d .
C60 C 1.0347(6) 0.7363(6) 0.0583(6) 0.071(2) Uani 1 1 d .
C61 C 1.0671(6) 0.7247(6) 0.1210(7) 0.081(3) Uani 1 1 d .
C62 C 1.0011(6) 0.7064(6) 0.2016(6) 0.069(2) Uani 1 1 d .
C63 C 0.9038(6) 0.7002(5) 0.2194(5) 0.060(2) Uani 1 1 d .
C64 C 0.7237(5) 0.8086(5) 0.2009(5) 0.0555(19) Uani 1 1 d .
C65 C 0.7587(6) 0.8940(6) 0.1313(6) 0.070(2) Uani 1 1 d .
C66 C 0.7528(8) 0.9831(7) 0.1365(8) 0.098(3) Uani 1 1 d .
C67 C 0.7077(8) 0.9912(8) 0.2128(9) 0.094(3) Uani 1 1 d .
C68 C 0.6733(7) 0.9080(8) 0.2845(7) 0.086(3) Uani 1 1 d .
C69 C 0.6816(5) 0.8213(6) 0.2776(6) 0.064(2) Uani 1 1 d .

loop_
_atom_site_aniso_label
_atom_site_aniso_U_11
_atom_site_aniso_U_22
_atom_site_aniso_U_33
_atom_site_aniso_U_23
_atom_site_aniso_U_13
_atom_site_aniso_U_12
Pd1 0.0469(3) 0.0404(3) 0.0433(3) -0.0165(2) -0.0244(2) 0.0015(2)
P1 0.0447(11) 0.0403(10) 0.0524(11) -0.0145(8) -0.0233(9) 0.0047(8)
P2 0.0439(10) 0.0410(10) 0.0425(10) -0.0176(8) -0.0192(8) 0.0042(8)
N1 0.044(3) 0.036(3) 0.043(3) -0.012(3) -0.021(3) -0.001(3)
N2 0.062(4) 0.062(4) 0.059(4) -0.028(3) -0.021(3) -0.015(3)
B1 0.056(5) 0.042(4) 0.048(5) -0.015(4) -0.018(4) 0.004(4)
O1 0.065(3) 0.054(3) 0.048(3) -0.023(2) -0.031(3) -0.002(2)
O2 0.091(4) 0.069(4) 0.050(3) -0.017(3) -0.028(3) -0.003(3)
F1 0.078(3) 0.059(3) 0.086(3) -0.024(2) -0.034(3) 0.014(2)
F2 0.141(5) 0.055(3) 0.104(4) -0.004(3) -0.063(4) 0.002(3)
F3 0.132(5) 0.092(4) 0.088(4) 0.007(3) -0.030(4) -0.045(4)
F4 0.067(4) 0.127(5) 0.097(4) -0.025(3) -0.020(3) -0.017(3)
F5 0.060(3) 0.080(3) 0.080(3) -0.023(3) -0.029(2) 0.008(2)
F6 0.103(4) 0.066(3) 0.089(3) -0.038(3) -0.050(3) 0.048(3)
F7 0.098(4) 0.120(4) 0.076(3) -0.032(3) -0.058(3) 0.056(3)
F8 0.100(4) 0.129(4) 0.074(3) -0.056(3) -0.055(3) 0.028(3)
F9 0.084(3) 0.075(3) 0.065(3) -0.039(2) -0.029(2) 0.009(2)
F10 0.068(3) 0.055(2) 0.074(3) -0.029(2) -0.042(2) 0.020(2)
F11 0.068(3) 0.085(3) 0.057(3) -0.025(2) -0.016(2) -0.008(2)
F12 0.064(3) 0.119(4) 0.105(4) -0.051(3) 0.004(3) -0.011(3)
F13 0.057(3) 0.135(5) 0.173(6) -0.057(4) -0.045(4) 0.009(3)
F14 0.097(4) 0.120(4) 0.143(5) -0.050(4) -0.082(4) 0.009(3)
F15 0.083(3) 0.078(3) 0.069(3) -0.032(2) -0.037(3) 0.001(2)
F16 0.111(4) 0.057(3) 0.078(3) -0.010(3) -0.005(3) -0.010(3)
F17 0.185(7) 0.044(3) 0.182(7) -0.017(4) -0.055(5) -0.002(4)
F18 0.162(6) 0.091(4) 0.272(9) -0.125(5) -0.097(6) 0.045(4)
F19 0.113(5) 0.159(6) 0.160(6) -0.131(5) -0.062(4) 0.056(4)
F20 0.080(3) 0.102(4) 0.073(3) -0.052(3) -0.030(3) 0.013(3)
C1 0.060(5) 0.062(5) 0.057(5) -0.028(4) -0.032(4) 0.015(4)
C2 0.137(9) 0.119(8) 0.077(6) -0.048(6) -0.063(6) -0.009(7)
C3 0.038(4) 0.041(4) 0.044(4) -0.010(3) -0.017(3) 0.000(3)
C4 0.050(4) 0.050(4) 0.042(4) -0.021(3) -0.019(3) -0.001(3)
C5 0.045(4) 0.039(4) 0.054(4) -0.023(3) -0.021(3) 0.005(3)
C6 0.040(4) 0.036(4) 0.046(4) -0.016(3) -0.013(3) -0.003(3)
C7 0.045(4) 0.055(4) 0.039(4) -0.015(3) -0.020(3) 0.007(3)
C8 0.115(8) 0.113(7) 0.064(6) -0.042(5) -0.029(5) -0.041(6)
C9 0.083(6) 0.083(6) 0.081(6) -0.039(5) -0.026(5) -0.031(5)
C10 0.059(5) 0.051(4) 0.070(5) -0.030(4) -0.022(4) 0.005(4)
C11 0.058(5) 0.064(5) 0.070(5) -0.032(4) -0.021(4) 0.007(4)
C12 0.095(7) 0.082(6) 0.110(7) -0.065(6) -0.036(6) 0.005(5)
C13 0.093(7) 0.090(7) 0.144(9) -0.086(7) -0.036(7) 0.029(6)
C14 0.076(6) 0.093(7) 0.104(7) -0.062(6) -0.011(6) 0.019(6)
C15 0.064(6) 0.080(6) 0.104(7) -0.047(5) -0.031(5) 0.019(5)
C16 0.050(4) 0.048(4) 0.057(4) -0.016(3) -0.024(4) 0.003(3)
C17 0.064(5) 0.069(5) 0.069(5) 0.007(4) -0.034(4) -0.017(4)
C18 0.112(8) 0.097(7) 0.075(6) 0.021(5) -0.049(6) -0.047(6)
C19 0.096(7) 0.067(6) 0.118(8) 0.010(6) -0.055(7) -0.035(5)
C20 0.065(5) 0.062(5) 0.089(6) -0.022(5) -0.041(5) -0.001(4)
C21 0.066(5) 0.072(5) 0.070(5) -0.022(4) -0.039(4) -0.003(4)
C22 0.049(4) 0.053(4) 0.054(4) -0.015(3) -0.025(4) 0.000(3)
C23 0.052(5) 0.051(4) 0.072(5) -0.006(4) -0.032(4) 0.007(4)
C24 0.075(6) 0.081(6) 0.076(6) -0.009(5) -0.041(5) 0.021(5)
C25 0.083(7) 0.067(6) 0.073(6) 0.007(5) -0.033(5) 0.008(5)
C26 0.061(5) 0.062(5) 0.065(5) -0.011(4) -0.019(4) -0.004(4)
C27 0.052(4) 0.048(4) 0.055(4) -0.003(3) -0.022(4) -0.003(3)
C28 0.048(4) 0.043(4) 0.051(4) -0.019(3) -0.022(3) 0.000(3)
C29 0.061(5) 0.067(5) 0.051(4) -0.031(4) -0.007(4) -0.003(4)
C30 0.077(6) 0.080(6) 0.070(6) -0.031(5) 0.003(5) -0.023(5)
C31 0.074(6) 0.097(7) 0.109(8) -0.051(6) -0.009(6) -0.024(5)
C32 0.072(6) 0.061(5) 0.094(6) -0.042(5) -0.031(5) -0.005(4)
C33 0.080(6) 0.056(5) 0.066(5) -0.035(4) -0.028(4) -0.002(4)
C34 0.062(5) 0.057(4) 0.047(4) -0.019(4) -0.023(4) -0.006(4)
C35 0.066(5) 0.068(5) 0.070(5) -0.038(4) -0.010(4) 0.011(4)
C36 0.096(7) 0.106(8) 0.102(8) -0.066(7) -0.020(6) 0.022(6)
C37 0.085(7) 0.118(9) 0.077(7) -0.055(6) 0.020(6) -0.012(7)
C38 0.083(7) 0.088(7) 0.057(5) -0.030(5) -0.002(5) -0.019(5)
C39 0.063(5) 0.063(5) 0.051(4) -0.020(4) -0.014(4) -0.003(4)
C40 0.049(4) 0.048(4) 0.047(4) -0.016(3) -0.026(3) 0.003(3)
C41 0.065(5) 0.050(4) 0.068(5) -0.016(4) -0.035(4) 0.007(4)
C42 0.078(6) 0.063(5) 0.058(5) -0.012(4) -0.044(4) 0.025(4)
C43 0.070(5) 0.075(5) 0.076(5) -0.031(4) -0.051(5) 0.019(4)
C44 0.067(5) 0.063(5) 0.077(5) -0.029(4) -0.043(5) 0.009(4)
C45 0.050(4) 0.049(4) 0.054(4) -0.016(3) -0.029(4) 0.005(3)
C46 0.061(5) 0.050(4) 0.050(4) -0.023(3) -0.028(4) 0.007(4)
C47 0.059(5) 0.050(5) 0.062(5) -0.023(4) -0.023(4) -0.007(4)
C48 0.093(7) 0.050(5) 0.071(6) -0.015(4) -0.042(5) -0.007(5)
C49 0.085(7) 0.067(6) 0.055(5) -0.002(4) -0.023(5) -0.019(5)
C50 0.052(5) 0.083(6) 0.064(5) -0.024(5) -0.020(4) -0.016(5)
C51 0.055(5) 0.062(5) 0.052(4) -0.022(4) -0.029(4) 0.002(4)
C52 0.045(4) 0.040(4) 0.042(4) -0.007(3) -0.019(3) 0.005(3)
C53 0.071(5) 0.045(4) 0.043(4) -0.011(3) -0.014(4) 0.006(4)
C54 0.056(5) 0.078(6) 0.048(4) -0.015(4) -0.026(4) 0.022(4)
C55 0.055(5) 0.079(6) 0.039(4) -0.021(4) -0.020(4) 0.005(4)
C56 0.044(4) 0.053(4) 0.041(4) -0.019(3) -0.012(3) 0.005(3)
C57 0.046(4) 0.038(4) 0.043(4) -0.013(3) -0.017(3) 0.012(3)
C58 0.052(4) 0.044(4) 0.061(5) -0.026(4) -0.021(4) 0.003(3)
C59 0.064(6) 0.047(4) 0.067(5) -0.019(4) -0.027(5) -0.003(4)
C60 0.059(6) 0.064(5) 0.084(6) -0.038(5) -0.014(5) 0.001(4)
C61 0.048(6) 0.082(6) 0.121(9) -0.046(6) -0.033(6) 0.003(5)
C62 0.058(6) 0.065(5) 0.106(7) -0.036(5) -0.051(6) 0.008(4)
C63 0.075(6) 0.047(4) 0.062(5) -0.024(4) -0.029(5) -0.002(4)
C64 0.044(4) 0.061(5) 0.064(5) -0.031(4) -0.017(4) 0.001(4)
C65 0.067(6) 0.050(5) 0.085(6) -0.032(5) -0.017(5) 0.002(4)
C66 0.091(8) 0.051(6) 0.141(10) -0.033(7) -0.036(7) -0.002(5)
C67 0.079(7) 0.070(7) 0.165(11) -0.079(8) -0.049(8) 0.024(6)
C68 0.069(6) 0.106(8) 0.123(9) -0.081(8) -0.047(6) 0.025(6)
C69 0.043(5) 0.072(6) 0.083(6) -0.041(5) -0.023(4) 0.010(4)

loop_
_atom_type_symbol
_atom_type_description
_atom_type_scat_dispersion_real
_atom_type_scat_dispersion_imag
_atom_type_scat_source
C C 0.0033 0.0016 'International Tables Vol C Tables 4.2.6.8 and 6.1.1.4'
H H 0.0000 0.0000 'International Tables Vol C Tables 4.2.6.8 and 6.1.1.4'
B B 0.0013 0.0007 'International Tables Vol C Tables 4.2.6.8 and 6.1.1.4'
N N 0.0061 0.0033 'International Tables Vol C Tables 4.2.6.8 and 6.1.1.4'
O O 0.0106 0.0060 'International Tables Vol C Tables 4.2.6.8 and 6.1.1.4'
F F 0.0171 0.0103 'International Tables Vol C Tables 4.2.6.8 and 6.1.1.4'
P P 0.1023 0.0942 'International Tables Vol C Tables 4.2.6.8 and 6.1.1.4'
Pd Pd -0.9988 1.0072 'International Tables Vol C Tables 4.2.6.8 and 6.1.1.4'

loop_
_geom_angle_atom_site_label_1
_geom_angle_atom_site_label_2
_geom_angle_atom_site_label_3
_geom_angle
O1 Pd1 N1 172.1(2)
O1 Pd1 P1 88.31(14)
N1 Pd1 P1 92.70(15)
O1 Pd1 P2 86.88(14)
N1 Pd1 P2 93.68(15)
P1 Pd1 P2 167.26(6)
C16 P1 C22 104.5(3)
C16 P1 C10 102.7(3)
C22 P1 C10 111.3(3)
C16 P1 Pd1 110.7(2)
C22 P1 Pd1 111.7(2)
C10 P1 Pd1 115.1(3)
C34 P2 C28 105.3(3)
C34 P2 C40 111.7(3)
C28 P2 C40 103.4(3)
C34 P2 Pd1 111.6(2)
C28 P2 Pd1 110.6(2)
C40 P2 Pd1 113.6(2)
C3 N1 C7 115.1(5)
C3 N1 Pd1 128.7(4)
C7 N1 Pd1 116.1(4)
C5 N2 C9 120.6(6)
C5 N2 C8 120.0(6)
C9 N2 C8 119.4(6)
C58 B1 C64 103.1(5)
C58 B1 C52 113.6(6)
C64 B1 C52 114.3(6)
C58 B1 C46 113.3(6)
C64 B1 C46 112.7(6)
C52 B1 C46 100.3(5)
C1 O1 Pd1 115.3(4)
O2 C1 O1 125.7(7)
O2 C1 C2 120.0(7)
O1 C1 C2 114.2(7)
N1 C3 C4 124.5(6)
C3 C4 C5 120.1(6)
N2 C5 C4 122.8(6)
N2 C5 C6 120.9(6)
C4 C5 C6 116.3(6)
C7 C6 C5 118.9(6)
N1 C7 C6 125.0(6)
C15 C10 C11 109.5(6)
C15 C10 P1 118.3(5)
C11 C10 P1 113.6(5)
C12 C11 C10 112.8(7)
C13 C12 C11 110.5(8)
C12 C13 C14 110.7(7)
C13 C14 C15 111.4(8)
C10 C15 C14 111.2(7)
C21 C16 C17 109.2(6)
C21 C16 P1 117.8(5)
C17 C16 P1 109.6(5)
C16 C17 C18 111.1(6)
C19 C18 C17 111.7(8)
C18 C19 C20 111.9(7)
C19 C20 C21 111.3(7)
C20 C21 C16 111.3(7)
C23 C22 C27 111.1(6)
C23 C22 P1 115.9(5)
C27 C22 P1 113.5(5)
C22 C23 C24 110.4(6)
C25 C24 C23 111.7(7)
C26 C25 C24 110.5(7)
C25 C26 C27 112.0(7)
C26 C27 C22 108.9(6)
C33 C28 C29 110.7(6)
C33 C28 P2 117.2(5)
C29 C28 P2 109.5(4)
C30 C29 C28 111.9(6)
C29 C30 C31 112.5(7)
C32 C31 C30 110.2(7)
C31 C32 C33 111.8(7)
C28 C33 C32 110.9(6)
C39 C34 C35 110.2(6)
C39 C34 P2 114.5(5)
C35 C34 P2 115.9(5)
C34 C35 C36 110.8(7)
C37 C36 C35 111.4(7)
C38 C37 C36 112.1(8)
C37 C38 C39 110.5(8)
C38 C39 C34 111.2(6)
C41 C40 C45 110.0(5)
C41 C40 P2 118.1(5)
C45 C40 P2 112.5(4)
C40 C41 C42 111.1(6)
C43 C42 C41 112.5(6)
C42 C43 C44 111.3(6)
C43 C44 C45 111.3(6)
C44 C45 C40 111.7(6)
C51 C46 C47 113.1(7)
C51 C46 B1 119.4(6)
C47 C46 B1 127.3(7)
F1 C47 C48 113.9(7)
F1 C47 C46 121.2(6)
C48 C47 C46 124.8(8)
F2 C48 C49 119.4(8)
F2 C48 C47 120.9(9)
C49 C48 C47 119.7(8)
F3 C49 C48 121.1(9)
F3 C49 C50 120.1(9)
C48 C49 C50 118.7(8)
F4 C50 C49 120.5(8)
F4 C50 C51 120.2(8)
C49 C50 C51 119.3(8)
F5 C51 C46 120.4(6)
F5 C51 C50 115.3(7)
C46 C51 C50 124.3(7)
C57 C52 C53 112.4(6)
C57 C52 B1 120.1(6)
C53 C52 B1 127.1(6)
F6 C53 C52 120.8(7)
F6 C53 C54 115.3(7)
C52 C53 C54 123.9(7)
F7 C54 C55 120.9(7)
F7 C54 C53 119.9(7)
C55 C54 C53 119.2(7)
C56 C55 F8 121.2(7)
C56 C55 C54 119.4(7)
F8 C55 C54 119.5(7)
C55 C56 F9 119.1(6)
C55 C56 C57 119.5(7)
F9 C56 C57 121.4(6)
F10 C57 C56 115.3(6)
F10 C57 C52 119.2(6)
C56 C57 C52 125.5(6)
C59 C58 C63 112.2(7)
C59 C58 B1 126.7(7)
C63 C58 B1 120.9(7)
F11 C59 C60 114.2(7)
F11 C59 C58 120.9(7)
C60 C59 C58 124.9(8)
F12 C60 C61 120.4(8)
F12 C60 C59 120.7(8)
C61 C60 C59 118.9(8)
F13 C61 C62 120.4(9)
F13 C61 C60 120.2(10)
C62 C61 C60 119.4(8)
C61 C62 C63 120.2(8)
C61 C62 F14 119.6(8)
C63 C62 F14 120.1(9)
F15 C63 C62 116.9(7)
F15 C63 C58 118.7(7)
C62 C63 C58 124.4(8)
C65 C64 C69 113.1(7)
C65 C64 B1 118.9(7)
C69 C64 B1 127.6(7)
F16 C65 C66 116.6(9)
F16 C65 C64 119.1(7)
C66 C65 C64 124.2(9)
F17 C66 C67 120.5(10)
F17 C66 C65 119.4(11)
C67 C66 C65 120.0(10)
F18 C67 C66 121.7(12)
F18 C67 C68 120.2(11)
C66 C67 C68 117.9(9)
C69 C68 F19 121.0(11)
C69 C68 C67 120.8(9)
F19 C68 C67 118.2(9)
F20 C69 C68 115.7(8)
F20 C69 C64 120.5(7)
C68 C69 C64 123.9(9)

loop_
_geom_bond_atom_site_label_1
_geom_bond_atom_site_label_2
_geom_bond_distance
Pd1 O1 2.013(4)
Pd1 N1 2.021(5)
Pd1 P1 2.3995(19)
Pd1 P2 2.4007(18)
P1 C16 1.845(7)
P1 C22 1.848(7)
P1 C10 1.863(7)
P2 C34 1.836(7)
P2 C28 1.853(6)
P2 C40 1.872(6)
N1 C3 1.331(8)
N1 C7 1.346(8)
N2 C5 1.362(8)
N2 C9 1.430(9)
N2 C8 1.440(9)
B1 C58 1.644(11)
B1 C64 1.647(10)
B1 C52 1.659(10)
B1 C46 1.680(10)
O1 C1 1.285(8)
O2 C1 1.216(8)
F1 C47 1.365(8)
F2 C48 1.337(9)
F3 C49 1.337(9)
F4 C50 1.347(9)
F5 C51 1.354(8)
F6 C53 1.349(8)
F7 C54 1.337(8)
F8 C55 1.353(8)
F9 C56 1.358(7)
F10 C57 1.362(7)
F11 C59 1.350(8)
F12 C60 1.346(9)
F13 C61 1.350(9)
F14 C62 1.362(9)
F15 C63 1.342(8)
F16 C65 1.356(9)
F17 C66 1.345(12)
F18 C67 1.331(10)
F19 C68 1.359(10)
F20 C69 1.348(9)
C1 C2 1.510(10)
C3 C4 1.370(8)
C4 C5 1.384(9)
C5 C6 1.408(9)
C6 C7 1.364(8)
C10 C15 1.512(10)
C10 C11 1.530(10)
C11 C12 1.526(10)
C12 C13 1.507(12)
C13 C14 1.508(12)
C14 C15 1.558(11)
C16 C21 1.521(9)
C16 C17 1.531(9)
C17 C18 1.540(11)
C18 C19 1.496(13)
C19 C20 1.497(11)
C20 C21 1.511(10)
C22 C23 1.522(9)
C22 C27 1.538(9)
C23 C24 1.537(10)
C24 C25 1.511(11)
C25 C26 1.504(11)
C26 C27 1.521(10)
C28 C33 1.526(9)
C28 C29 1.529(9)
C29 C30 1.506(10)
C30 C31 1.510(12)
C31 C32 1.508(11)
C32 C33 1.528(10)
C34 C39 1.518(9)
C34 C35 1.524(10)
C35 C36 1.542(11)
C36 C37 1.511(13)
C37 C38 1.492(13)
C38 C39 1.504(10)
C40 C41 1.530(9)
C40 C45 1.532(9)
C41 C42 1.532(9)
C42 C43 1.504(10)
C43 C44 1.506(10)
C44 C45 1.523(9)
C46 C51 1.371(10)
C46 C47 1.374(10)
C47 C48 1.372(10)
C48 C49 1.355(12)
C49 C50 1.372(12)
C50 C51 1.385(10)
C52 C57 1.369(9)
C52 C53 1.385(10)
C53 C54 1.393(10)
C54 C55 1.357(10)
C55 C56 1.348(10)
C56 C57 1.368(9)
C58 C59 1.388(10)
C58 C63 1.397(10)
C59 C60 1.378(11)
C60 C61 1.363(12)
C61 C62 1.357(12)
C62 C63 1.359(11)
C64 C65 1.384(11)
C64 C69 1.383(10)
C65 C66 1.376(12)
C66 C67 1.349(14)
C67 C68 1.382(14)
C68 C69 1.353(12)
